data_1537113
loop_
_publ_author_name
'Ronis, Ya.V.'
'Bondars, B.Ya.'
'Vitola, A.A.'
'Miller, T.N.'

_publ_section_title
;
 Crystal structure of sodium-phosphorus nitride Na3 P6 N11
;
_journal_name_full 'Latvijas PSR Zinatnu Akademijas Vestis, Khimijas Serija'
_journal_page_first 299
_journal_page_last 301
_journal_volume 1990
_journal_year 1990
_chemical_formula_sum 'N11 Na3 P6'
_chemical_name_systematic 'Na3 (P6 N11)'
_space_group_IT_number 198
_symmetry_space_group_name_Hall 'P 2ac 2ab 3'
_symmetry_space_group_name_H-M 'P 21 3'
_cell_angle_alpha 90
_cell_angle_beta 90
_cell_angle_gamma 90
_cell_formula_units_Z 4
_cell_length_a 10.112
_cell_length_b 10.112
_cell_length_c 10.112
_cell_volume 1033.978
_citation_journal_id_ASTM LZAKAM
_cod_data_source_file Ronis_LZAKAM_1990_1079.cif
_cod_data_source_block N11Na3P6
_cod_database_code 1537113

loop_
_symmetry_equiv_pos_as_xyz
x,y,z
-x+1/2,-y,z+1/2
x+1/2,-y+1/2,-z
-x,y+1/2,-z+1/2
z,x,y
-z+1/2,-x,y+1/2
z+1/2,-x+1/2,-y
-z,x+1/2,-y+1/2
y,z,x
y+1/2,-z+1/2,-x
-y,z+1/2,-x+1/2
-y+1/2,-z,x+1/2

loop_
_atom_site_label
_atom_site_type_symbol
_atom_site_fract_x
_atom_site_fract_y
_atom_site_fract_z
_atom_site_occupancy
_atom_site_U_iso_or_equiv
N5 N-3 0.0344 0.0344 0.0344 1 0.0
N2 N-3 0.0368 0.1121 0.7846 1 0.0
Na1 Na+1 0.5045 0.5045 0.5045 1 0.0
N1 N-3 0.2729 0.0392 0.3678 1 0.0
P2 P+5 0.3255 0.0607 0.5111 1 0.0
Na3 Na+1 0.2131 0.2131 0.2131 1 0.0
P1 P+5 0.1869 0.0729 0.7702 1 0.0
N4 N-3 0.7049 0.7049 0.7049 1 0.0
N3 N-3 0.2033 0.0331 0.6211 1 0.0
Na2 Na+1 0.8652 0.8652 0.8652 1 0.0
